data_2217602
loop_
_publ_author_name
'Li-Rong Wen'
'Ji-Hui Sun'
'Chen Ji'
'Huai-Yuan Xie'

_publ_section_title
2-Anilino-3-benzoyl-4-(2,5-dichlorophenyl)-7,7-dimethyl-5-oxo-5,6,7,8-tetrahydro-4<i>H</i>-benzo[<i>b</i>]pyran
_journal_coeditor_code OB2103
_journal_issue 2
_journal_name_full 'Acta Crystallographica Section E'
_journal_page_first o407
_journal_page_last o407
_journal_paper_doi 10.1107/S1600536807068377
_journal_volume 64
_journal_year 2008
_chemical_formula_iupac 'C30 H25 Cl2 N O3'
_chemical_formula_moiety 'C30 H25 Cl2 N O3'
_chemical_formula_sum 'C30 H25 Cl2 N O3'
_chemical_formula_weight 518.41
_chemical_melting_point 467
_chemical_name_systematic
;
2-Anilino-3-benzoyl-4-(2,5-dichlorophenyl)-7,7-dimethyl-5-oxo-5,6,7,8-\
tetrahydro-4<i>H</i>-benzo[<i>b</i>]pyran
;
_space_group_IT_number 14
_symmetry_cell_setting monoclinic
_symmetry_space_group_name_Hall '-P 2yn'
_symmetry_space_group_name_H-M 'P 1 21/n 1'
_atom_sites_solution_hydrogens geom
_atom_sites_solution_primary direct
_atom_sites_solution_secondary difmap
_audit_creation_method SHELXL97
_cell_angle_alpha 90.00
_cell_angle_beta 103.365(4)
_cell_angle_gamma 90.00
_cell_formula_units_Z 4
_cell_length_a 12.844(3)
_cell_length_b 9.256(2)
_cell_length_c 22.557(5)
_cell_measurement_reflns_used 2650
_cell_measurement_temperature 294(2)
_cell_measurement_theta_max 23.60
_cell_measurement_theta_min 2.39
_cell_volume 2609.0(10)
_computing_cell_refinement 'SAINT (Bruker, 1999)'
_computing_data_collection 'SMART (Bruker, 1998)'
_computing_data_reduction 'SAINT (Bruker, 1999)'
_computing_molecular_graphics 'SHELXTL (Bruker, 1999)'
_computing_publication_material 'SHELXTL (Bruker, 1999)'
_computing_structure_refinement 'SHELXL97 (Sheldrick, 2008)'
_computing_structure_solution 'SHELXS97 (Sheldrick, 2008)'
_diffrn_ambient_temperature 294(2)
_diffrn_measured_fraction_theta_full 0.997
_diffrn_measured_fraction_theta_max 0.997
_diffrn_measurement_device_type 'Bruker SMART 1000 CCD area-detector'
_diffrn_measurement_method '\f and \w'
_diffrn_radiation_monochromator graphite
_diffrn_radiation_source 'fine-focus sealed tube'
_diffrn_radiation_type MoK\a
_diffrn_radiation_wavelength 0.71073
_diffrn_reflns_av_R_equivalents 0.0512
_diffrn_reflns_av_sigmaI/netI 0.0672
_diffrn_reflns_limit_h_max 15
_diffrn_reflns_limit_h_min -16
_diffrn_reflns_limit_k_max 11
_diffrn_reflns_limit_k_min -10
_diffrn_reflns_limit_l_max 22
_diffrn_reflns_limit_l_min -28
_diffrn_reflns_number 14359
_diffrn_reflns_theta_full 26.40
_diffrn_reflns_theta_max 26.40
_diffrn_reflns_theta_min 1.68
_exptl_absorpt_coefficient_mu 0.281
_exptl_absorpt_correction_T_max 0.9670
_exptl_absorpt_correction_T_min 0.9459
_exptl_absorpt_correction_type multi-scan
_exptl_absorpt_process_details '(SADABS; Sheldrick, 1996)'
_exptl_crystal_colour colorless
_exptl_crystal_density_diffrn 1.320
_exptl_crystal_density_meas 1.320
_exptl_crystal_density_method 'not measured'
_exptl_crystal_description block
_exptl_crystal_F_000 1080
_exptl_crystal_size_max 0.20
_exptl_crystal_size_mid 0.14
_exptl_crystal_size_min 0.12
_refine_diff_density_max 0.195
_refine_diff_density_min -0.232
_refine_ls_extinction_method none
_refine_ls_goodness_of_fit_ref 1.022
_refine_ls_hydrogen_treatment mixed
_refine_ls_matrix_type full
_refine_ls_number_parameters 331
_refine_ls_number_reflns 5336
_refine_ls_number_restraints 0
_refine_ls_restrained_S_all 1.022
_refine_ls_R_factor_all 0.1279
_refine_ls_R_factor_gt 0.0491
_refine_ls_shift/su_max 0.004
_refine_ls_shift/su_mean 0.000
_refine_ls_structure_factor_coef Fsqd
_refine_ls_weighting_details 'calc w=1/[\s^2^(Fo^2^)+(0.0411P)^2^+0.4267P] where P=(Fo^2^+2Fc^2^)/3'
_refine_ls_weighting_scheme calc
_refine_ls_wR_factor_gt 0.0946
_refine_ls_wR_factor_ref 0.1233
_reflns_number_gt 2754
_reflns_number_total 5336
_reflns_threshold_expression I>2sigma(I)
_cod_data_source_file ob2103.cif
_cod_data_source_block I
_cod_original_cell_volume 2609.1(10)
_cod_original_sg_symbol_H-M P21/n
_cod_database_code 2217602
_cod_database_fobs_code 2217602

loop_
_symmetry_equiv_pos_as_xyz
'x, y, z'
'-x+1/2, y+1/2, -z+1/2'
'-x, -y, -z'
'x-1/2, -y-1/2, z-1/2'

loop_
_atom_site_type_symbol
_atom_site_label
_atom_site_fract_x
_atom_site_fract_y
_atom_site_fract_z
_atom_site_U_iso_or_equiv
_atom_site_adp_type
_atom_site_calc_flag
_atom_site_refinement_flags
_atom_site_occupancy
Cl Cl1 1.02394(6) 0.53547(9) 0.14792(4) 0.0680(3) Uani d . 1
Cl Cl2 0.63077(9) 0.80839(10) -0.03029(4) 0.1032(4) Uani d . 1
N N1 1.01125(19) 0.1076(3) 0.12728(11) 0.0550(7) Uani d . 1
O O1 0.65405(15) 0.5247(2) 0.17605(9) 0.0658(6) Uani d . 1
O O2 0.96352(13) 0.23945(17) 0.20044(7) 0.0447(5) Uani d . 1
O O3 0.91053(15) 0.1391(2) 0.01577(8) 0.0587(5) Uani d . 1
C C1 0.7347(2) 0.4727(3) 0.20864(12) 0.0452(7) Uani d . 1
C C2 0.7538(2) 0.4781(3) 0.27707(12) 0.0560(8) Uani d . 1
H H2A 0.7192 0.3954 0.2907 0.067 Uiso calc R 1
H H2B 0.7202 0.5644 0.2884 0.067 Uiso calc R 1
C C3 0.8716(2) 0.4783(3) 0.31028(12) 0.0502(7) Uani d . 1
C C4 0.9243(2) 0.3467(3) 0.28778(11) 0.0463(7) Uani d . 1
H H4A 1.0015 0.3561 0.3008 0.056 Uiso calc R 1
H H4B 0.9036 0.2601 0.3063 0.056 Uiso calc R 1
C C5 0.89396(19) 0.3311(2) 0.22046(11) 0.0383(6) Uani d . 1
C C6 0.9429(2) 0.2043(3) 0.13997(12) 0.0416(6) Uani d . 1
C C7 0.86258(19) 0.2673(3) 0.09639(11) 0.0398(6) Uani d . 1
C C8 0.79466(19) 0.3875(3) 0.11449(11) 0.0392(6) Uani d . 1
H H8 0.7195 0.3616 0.0982 0.047 Uiso calc R 1
C C9 0.81208(19) 0.3949(2) 0.18249(11) 0.0369(6) Uani d . 1
C C10 0.9257(2) 0.6182(3) 0.29677(15) 0.0734(10) Uani d . 1
H H10A 0.8928 0.6992 0.3118 0.110 Uiso calc R 1
H H10B 0.9177 0.6278 0.2536 0.110 Uiso calc R 1
H H10C 1.0003 0.6152 0.3165 0.110 Uiso calc R 1
C C11 0.8814(3) 0.4667(4) 0.37879(13) 0.0771(10) Uani d . 1
H H11A 0.8455 0.3810 0.3875 0.116 Uiso calc R 1
H H11B 0.8493 0.5499 0.3927 0.116 Uiso calc R 1
H H11C 0.9556 0.4619 0.3994 0.116 Uiso calc R 1
C C12 1.0879(2) 0.0194(3) 0.16614(13) 0.0485(7) Uani d . 1
C C13 1.0736(2) -0.0379(3) 0.21985(14) 0.0609(8) Uani d . 1
H H13 1.0137 -0.0131 0.2342 0.073 Uiso calc R 1
C C14 1.1488(3) -0.1329(3) 0.25254(15) 0.0770(11) Uani d . 1
H H14 1.1393 -0.1719 0.2889 0.092 Uiso calc R 1
C C15 1.2367(3) -0.1695(4) 0.2314(2) 0.0991(15) Uani d . 1
H H15 1.2879 -0.2316 0.2538 0.119 Uiso calc R 1
C C16 1.2491(3) -0.1147(5) 0.1776(2) 0.1075(15) Uani d . 1
H H16 1.3078 -0.1423 0.1627 0.129 Uiso calc R 1
C C17 1.1760(2) -0.0190(4) 0.14480(16) 0.0781(10) Uani d . 1
H H17 1.1861 0.0194 0.1085 0.094 Uiso calc R 1
C C18 0.8497(2) 0.2257(3) 0.03393(12) 0.0457(7) Uani d . 1
C C19 0.7627(2) 0.2933(3) -0.01376(12) 0.0455(7) Uani d . 1
C C20 0.6553(2) 0.2647(3) -0.01880(14) 0.0599(8) Uani d . 1
H H20 0.6343 0.2005 0.0079 0.072 Uiso calc R 1
C C21 0.5790(2) 0.3324(4) -0.06390(15) 0.0722(10) Uani d . 1
H H21 0.5068 0.3133 -0.0672 0.087 Uiso calc R 1
C C22 0.6089(3) 0.4266(4) -0.10348(15) 0.0785(11) Uani d . 1
H H22 0.5572 0.4719 -0.1334 0.094 Uiso calc R 1
C C23 0.7149(3) 0.4542(4) -0.09893(14) 0.0781(10) Uani d . 1
H H23 0.7354 0.5180 -0.1260 0.094 Uiso calc R 1
C C24 0.7915(2) 0.3877(3) -0.05430(13) 0.0639(9) Uani d . 1
H H24 0.8636 0.4068 -0.0516 0.077 Uiso calc R 1
C C25 0.8126(2) 0.5352(3) 0.08756(11) 0.0428(6) Uani d . 1
C C26 0.9106(2) 0.6062(3) 0.09834(13) 0.0530(7) Uani d . 1
C C27 0.9232(3) 0.7360(3) 0.07054(15) 0.0687(9) Uani d . 1
H H27 0.9896 0.7812 0.0788 0.082 Uiso calc R 1
C C28 0.8378(3) 0.7983(3) 0.03080(16) 0.0782(10) Uani d . 1
H H28 0.8461 0.8849 0.0115 0.094 Uiso calc R 1
C C29 0.7397(3) 0.7304(3) 0.01996(14) 0.0666(9) Uani d . 1
C C30 0.7271(2) 0.6016(3) 0.04800(12) 0.0542(8) Uani d . 1
H H30 0.6600 0.5582 0.0403 0.065 Uiso calc R 1
H H1 0.998(2) 0.096(3) 0.0845(13) 0.073(10) Uiso d . 1

loop_
_atom_site_aniso_label
_atom_site_aniso_U_11
_atom_site_aniso_U_22
_atom_site_aniso_U_33
_atom_site_aniso_U_12
_atom_site_aniso_U_13
_atom_site_aniso_U_23
Cl1 0.0498(4) 0.0769(6) 0.0765(6) -0.0138(4) 0.0127(4) 0.0079(4)
Cl2 0.1407(9) 0.0856(7) 0.0772(6) 0.0470(6) 0.0125(6) 0.0360(5)
N1 0.0586(15) 0.0595(16) 0.0444(15) 0.0226(13) 0.0066(13) -0.0016(13)
O1 0.0536(12) 0.0750(14) 0.0651(14) 0.0274(11) 0.0058(11) -0.0011(11)
O2 0.0443(11) 0.0443(11) 0.0423(11) 0.0114(9) 0.0037(9) -0.0008(9)
O3 0.0700(13) 0.0590(13) 0.0473(12) 0.0196(11) 0.0141(10) -0.0010(10)
C1 0.0425(16) 0.0382(15) 0.0537(18) 0.0032(13) 0.0086(14) 0.0007(13)
C2 0.0557(18) 0.0582(19) 0.0551(19) 0.0103(15) 0.0147(15) -0.0021(15)
C3 0.0611(18) 0.0421(16) 0.0461(17) 0.0019(14) 0.0100(14) -0.0056(13)
C4 0.0510(17) 0.0405(16) 0.0440(16) 0.0019(13) 0.0042(13) 0.0015(13)
C5 0.0401(15) 0.0287(14) 0.0458(16) -0.0009(12) 0.0094(13) -0.0019(12)
C6 0.0412(15) 0.0384(15) 0.0443(16) 0.0036(13) 0.0080(13) -0.0006(13)
C7 0.0403(15) 0.0366(14) 0.0406(15) 0.0029(12) 0.0055(12) 0.0016(12)
C8 0.0368(14) 0.0372(14) 0.0414(15) 0.0022(12) 0.0042(12) 0.0033(12)
C9 0.0350(14) 0.0319(14) 0.0423(15) 0.0018(11) 0.0057(12) 0.0014(12)
C10 0.089(2) 0.0463(18) 0.080(2) -0.0088(17) 0.0093(19) -0.0055(17)
C11 0.099(3) 0.081(2) 0.0485(19) 0.012(2) 0.0121(18) -0.0085(17)
C12 0.0424(16) 0.0452(16) 0.0513(18) 0.0116(13) -0.0026(14) -0.0085(14)
C13 0.063(2) 0.0516(18) 0.062(2) 0.0130(16) 0.0028(17) 0.0004(16)
C14 0.098(3) 0.053(2) 0.064(2) 0.017(2) -0.013(2) -0.0009(17)
C15 0.091(3) 0.093(3) 0.090(3) 0.049(2) -0.026(3) -0.016(2)
C16 0.064(2) 0.142(4) 0.108(4) 0.052(3) 0.003(3) -0.019(3)
C17 0.059(2) 0.101(3) 0.072(2) 0.031(2) 0.0102(18) -0.003(2)
C18 0.0461(16) 0.0393(16) 0.0509(17) 0.0018(13) 0.0092(14) 0.0022(14)
C19 0.0503(17) 0.0451(16) 0.0396(16) 0.0039(13) 0.0071(14) -0.0016(13)
C20 0.0542(19) 0.063(2) 0.059(2) -0.0079(16) 0.0060(16) -0.0017(16)
C21 0.0470(19) 0.093(3) 0.068(2) -0.0026(18) -0.0047(18) -0.015(2)
C22 0.070(2) 0.104(3) 0.052(2) 0.024(2) -0.0052(19) 0.003(2)
C23 0.073(2) 0.104(3) 0.057(2) 0.023(2) 0.0143(18) 0.0295(19)
C24 0.0537(19) 0.082(2) 0.0557(19) 0.0118(17) 0.0119(16) 0.0130(17)
C25 0.0522(17) 0.0346(14) 0.0424(16) 0.0066(13) 0.0129(13) 0.0047(12)
C26 0.0608(19) 0.0441(17) 0.0558(18) -0.0024(15) 0.0170(15) 0.0015(14)
C27 0.086(2) 0.050(2) 0.077(2) -0.0123(18) 0.032(2) 0.0047(18)
C28 0.129(3) 0.0416(19) 0.073(2) 0.005(2) 0.041(2) 0.0112(17)
C29 0.099(3) 0.0466(19) 0.0545(19) 0.0207(19) 0.0191(19) 0.0126(16)
C30 0.0639(19) 0.0459(17) 0.0520(18) 0.0113(15) 0.0119(15) 0.0059(14)

loop_
_atom_type_symbol
_atom_type_description
_atom_type_scat_dispersion_real
_atom_type_scat_dispersion_imag
_atom_type_scat_source
C C 0.0033 0.0016 'International Tables Vol C Tables 4.2.6.8 and 6.1.1.4'
H H 0.0000 0.0000 'International Tables Vol C Tables 4.2.6.8 and 6.1.1.4'
N N 0.0061 0.0033 'International Tables Vol C Tables 4.2.6.8 and 6.1.1.4'
O O 0.0106 0.0060 'International Tables Vol C Tables 4.2.6.8 and 6.1.1.4'
Cl Cl 0.1484 0.1585 'International Tables Vol C Tables 4.2.6.8 and 6.1.1.4'

loop_
_geom_angle_atom_site_label_1
_geom_angle_atom_site_label_2
_geom_angle_atom_site_label_3
_geom_angle
_geom_angle_publ_flag
C6 N1 C12 130.8(3) no
C6 N1 H1 108.8(17) no
C12 N1 H1 120.2(17) no
C6 O2 C5 118.79(18) ?
O1 C1 C9 120.9(2) ?
O1 C1 C2 121.2(2) ?
C9 C1 C2 117.8(2) ?
C1 C2 C3 114.3(2) no
C1 C2 H2A 108.7 ?
C3 C2 H2A 108.7 ?
C1 C2 H2B 108.7 ?
C3 C2 H2B 108.7 ?
H2A C2 H2B 107.6 ?
C11 C3 C2 109.7(2) ?
C11 C3 C10 109.0(2) ?
C2 C3 C10 110.3(2) ?
C11 C3 C4 109.9(2) ?
C2 C3 C4 107.5(2) no
C10 C3 C4 110.5(2) ?
C5 C4 C3 112.6(2) no
C5 C4 H4A 109.1 ?
C3 C4 H4A 109.1 ?
C5 C4 H4B 109.1 ?
C3 C4 H4B 109.1 ?
H4A C4 H4B 107.8 ?
C9 C5 O2 122.5(2) ?
C9 C5 C4 126.6(2) ?
O2 C5 C4 110.9(2) ?
N1 C6 O2 112.9(2) ?
N1 C6 C7 123.6(3) ?
O2 C6 C7 123.4(2) ?
C6 C7 C18 119.0(2) ?
C6 C7 C8 119.8(2) ?
C18 C7 C8 121.1(2) ?
C9 C8 C7 110.32(19) ?
C9 C8 C25 111.3(2) no
C7 C8 C25 113.3(2) no
C9 C8 H8 107.2 ?
C7 C8 H8 107.2 ?
C25 C8 H8 107.2 no
C5 C9 C1 118.0(2) ?
C5 C9 C8 123.1(2) ?
C1 C9 C8 118.8(2) ?
C3 C10 H10A 109.5 ?
C3 C10 H10B 109.5 ?
H10A C10 H10B 109.5 ?
C3 C10 H10C 109.5 ?
H10A C10 H10C 109.5 ?
H10B C10 H10C 109.5 ?
C3 C11 H11A 109.5 ?
C3 C11 H11B 109.5 ?
H11A C11 H11B 109.5 ?
C3 C11 H11C 109.5 ?
H11A C11 H11C 109.5 ?
H11B C11 H11C 109.5 ?
C13 C12 C17 119.9(3) ?
C13 C12 N1 123.5(3) ?
C17 C12 N1 116.3(3) ?
C12 C13 C14 119.7(3) ?
C12 C13 H13 120.2 ?
C14 C13 H13 120.2 ?
C15 C14 C13 120.2(4) ?
C15 C14 H14 119.9 ?
C13 C14 H14 119.9 ?
C16 C15 C14 119.7(4) ?
C16 C15 H15 120.1 ?
C14 C15 H15 120.1 ?
C15 C16 C17 121.0(4) ?
C15 C16 H16 119.5 ?
C17 C16 H16 119.5 ?
C12 C17 C16 119.5(4) ?
C12 C17 H17 120.2 ?
C16 C17 H17 120.2 ?
O3 C18 C7 123.7(2) no
O3 C18 C19 116.8(2) no
C7 C18 C19 119.4(2) no
C24 C19 C20 118.9(3) ?
C24 C19 C18 118.1(3) ?
C20 C19 C18 123.0(3) ?
C19 C20 C21 119.7(3) ?
C19 C20 H20 120.1 ?
C21 C20 H20 120.1 ?
C22 C21 C20 120.6(3) ?
C22 C21 H21 119.7 ?
C20 C21 H21 119.7 ?
C23 C22 C21 119.8(3) ?
C23 C22 H22 120.1 ?
C21 C22 H22 120.1 ?
C22 C23 C24 120.2(3) ?
C22 C23 H23 119.9 ?
C24 C23 H23 119.9 ?
C19 C24 C23 120.8(3) ?
C19 C24 H24 119.6 ?
C23 C24 H24 119.6 ?
C30 C25 C26 116.9(2) ?
C30 C25 C8 118.7(2) ?
C26 C25 C8 124.3(2) ?
C27 C26 C25 121.8(3) ?
C27 C26 Cl1 116.7(2) ?
C25 C26 Cl1 121.5(2) ?
C28 C27 C26 120.2(3) ?
C28 C27 H27 119.9 ?
C26 C27 H27 119.9 ?
C27 C28 C29 118.9(3) ?
C27 C28 H28 120.5 ?
C29 C28 H28 120.5 ?
C30 C29 C28 120.9(3) ?
C30 C29 Cl2 119.7(3) ?
C28 C29 Cl2 119.4(3) ?
C29 C30 C25 121.3(3) ?
C29 C30 H30 119.4 ?
C25 C30 H30 119.4 ?

loop_
_geom_bond_atom_site_label_1
_geom_bond_atom_site_label_2
_geom_bond_distance
_geom_bond_publ_flag
Cl1 C26 1.745(3) ?
Cl2 C29 1.741(3) ?
N1 C6 1.330(3) ?
N1 C12 1.417(3) ?
N1 H1 0.95(3) ?
O1 C1 1.222(3) ?
O2 C6 1.367(3) no
O2 C5 1.381(3) no
O3 C18 1.252(3) ?
C1 C9 1.458(3) ?
C1 C2 1.507(4) ?
C2 C3 1.525(4) ?
C2 H2A 0.9700 ?
C2 H2B 0.9700 ?
C3 C11 1.525(4) ?
C3 C10 1.533(4) ?
C3 C4 1.536(4) ?
C4 C5 1.485(3) ?
C4 H4A 0.9700 ?
C4 H4B 0.9700 ?
C5 C9 1.331(3) no
C6 C7 1.379(3) no
C7 C18 1.433(4) ?
C7 C8 1.527(3) no
C8 C9 1.499(3) no
C8 C25 1.535(3) ?
C8 H8 0.9800 ?
C10 H10A 0.9600 ?
C10 H10B 0.9600 ?
C10 H10C 0.9600 ?
C11 H11A 0.9600 ?
C11 H11B 0.9600 ?
C11 H11C 0.9600 ?
C12 C13 1.373(4) ?
C12 C17 1.374(4) ?
C13 C14 1.386(4) ?
C13 H13 0.9300 ?
C14 C15 1.366(5) ?
C14 H14 0.9300 ?
C15 C16 1.359(5) ?
C15 H15 0.9300 ?
C16 C17 1.376(5) ?
C16 H16 0.9300 ?
C17 H17 0.9300 ?
C18 C19 1.498(3) ?
C19 C24 1.376(4) ?
C19 C20 1.383(4) ?
C20 C21 1.388(4) ?
C20 H20 0.9300 ?
C21 C22 1.366(4) ?
C21 H21 0.9300 ?
C22 C23 1.365(4) ?
C22 H22 0.9300 ?
C23 C24 1.380(4) ?
C23 H23 0.9300 ?
C24 H24 0.9300 ?
C25 C30 1.388(3) ?
C25 C26 1.391(3) ?
C26 C27 1.382(4) ?
C27 C28 1.373(4) ?
C27 H27 0.9300 ?
C28 C29 1.379(4) ?
C28 H28 0.9300 ?
C29 C30 1.377(4) ?
C30 H30 0.9300 ?

loop_
_geom_hbond_atom_site_label_D
_geom_hbond_atom_site_label_H
_geom_hbond_atom_site_label_A
_geom_hbond_site_symmetry_A
_geom_hbond_distance_DH
_geom_hbond_distance_HA
_geom_hbond_distance_DA
_geom_hbond_angle_DHA
_geom_hbond_publ_flag
N1 H1 O3 . 0.95(3) 1.74(3) 2.565(3) 144(3) y
C4 H4B O1 2_645 0.97 2.36 3.308(3) 164 y
C13 H13 O2 . 0.93 2.50 2.915(3) 108 y
C28 H28 O3 1_565 0.93 2.49 3.329(4) 150 y

loop_
_geom_torsion_atom_site_label_1
_geom_torsion_atom_site_label_2
_geom_torsion_atom_site_label_3
_geom_torsion_atom_site_label_4
_geom_torsion
O1 C1 C2 C3 -152.1(3)
C9 C1 C2 C3 32.0(3)
C1 C2 C3 C11 -173.7(2)
C1 C2 C3 C10 66.2(3)
C1 C2 C3 C4 -54.2(3)
C11 C3 C4 C5 165.2(2)
C2 C3 C4 C5 45.8(3)
C10 C3 C4 C5 -74.5(3)
C6 O2 C5 C9 -5.1(3)
C6 O2 C5 C4 175.3(2)
C3 C4 C5 C9 -16.4(4)
C3 C4 C5 O2 163.2(2)
C12 N1 C6 O2 12.1(4)
C12 N1 C6 C7 -170.6(3)
C5 O2 C6 N1 -175.5(2)
C5 O2 C6 C7 7.2(3)
N1 C6 C7 C18 1.1(4)
O2 C6 C7 C18 178.2(2)
N1 C6 C7 C8 -174.3(2)
O2 C6 C7 C8 2.8(4)
C6 C7 C8 C9 -13.0(3)
C18 C7 C8 C9 171.7(2)
C6 C7 C8 C25 112.6(3)
C18 C7 C8 C25 -62.7(3)
O2 C5 C9 C1 171.3(2)
C4 C5 C9 C1 -9.1(4)
O2 C5 C9 C8 -7.2(4)
C4 C5 C9 C8 172.3(2)
O1 C1 C9 C5 -174.8(2)
C2 C1 C9 C5 1.2(3)
O1 C1 C9 C8 3.8(4)
C2 C1 C9 C8 179.8(2)
C7 C8 C9 C5 15.5(3)
C25 C8 C9 C5 -111.2(3)
C7 C8 C9 C1 -163.1(2)
C25 C8 C9 C1 70.2(3)
C6 N1 C12 C13 34.3(5)
C6 N1 C12 C17 -151.7(3)
C17 C12 C13 C14 0.7(4)
N1 C12 C13 C14 174.6(3)
C12 C13 C14 C15 0.0(5)
C13 C14 C15 C16 -1.4(6)
C14 C15 C16 C17 2.1(6)
C13 C12 C17 C16 0.0(5)
N1 C12 C17 C16 -174.3(3)
C15 C16 C17 C12 -1.4(6)
C6 C7 C18 O3 -3.2(4)
C8 C7 C18 O3 172.1(2)
C6 C7 C18 C19 179.9(2)
C8 C7 C18 C19 -4.8(4)
O3 C18 C19 C24 -67.0(3)
C7 C18 C19 C24 110.1(3)
O3 C18 C19 C20 112.9(3)
C7 C18 C19 C20 -70.0(4)
C24 C19 C20 C21 -0.7(4)
C18 C19 C20 C21 179.5(3)
C19 C20 C21 C22 0.1(5)
C20 C21 C22 C23 0.3(5)
C21 C22 C23 C24 -0.3(5)
C20 C19 C24 C23 0.7(5)
C18 C19 C24 C23 -179.5(3)
C22 C23 C24 C19 -0.2(5)
C9 C8 C25 C30 -117.1(3)
C7 C8 C25 C30 117.9(3)
C9 C8 C25 C26 65.4(3)
C7 C8 C25 C26 -59.7(3)
C30 C25 C26 C27 -0.7(4)
C8 C25 C26 C27 176.9(3)
C30 C25 C26 Cl1 179.1(2)
C8 C25 C26 Cl1 -3.3(4)
C25 C26 C27 C28 -0.3(5)
Cl1 C26 C27 C28 179.8(2)
C26 C27 C28 C29 1.0(5)
C27 C28 C29 C30 -0.5(5)
C27 C28 C29 Cl2 179.9(3)
C28 C29 C30 C25 -0.6(5)
Cl2 C29 C30 C25 179.0(2)
C26 C25 C30 C29 1.2(4)
C8 C25 C30 C29 -176.6(3)
